data_4031360
loop_
_publ_author_name
'Kato, Shin-Ichiro'
'Yamada, Yuji'
'Hiyoshi, Hidetaka'
'Umezu, Kazuto'
'Nakamura, Yosuke'

_publ_section_title
;
 Series of Carbazole-Pyrimidine Conjugates: Syntheses and Electronic,
 Photophysical, and Electrochemical Properties.
;
_journal_issue 18
_journal_name_full 'The Journal of organic chemistry'
_journal_page_first 9076
_journal_page_last 9090
_journal_paper_doi 10.1021/acs.joc.5b01409
_journal_volume 80
_journal_year 2015
_chemical_formula_sum 'C33 H28 N4 O'
_chemical_formula_weight 496.59
_chemical_name_systematic
; 
 ? 
;
_space_group_IT_number 14
_symmetry_space_group_name_Hall '-P 2yab'
_symmetry_space_group_name_H-M 'P 1 21/a 1'
_atom_sites_solution_hydrogens geom
_atom_sites_solution_primary direct
_atom_sites_solution_secondary difmap
_audit_creation_method SHELXL-97
_cell_angle_alpha 90.0000(7)
_cell_angle_beta 112.6016(8)
_cell_angle_gamma 90.0000(7)
_cell_formula_units_Z 4
_cell_length_a 17.0691(13)
_cell_length_b 7.8183(4)
_cell_length_c 20.8356(16)
_cell_measurement_temperature 150(2)
_cell_volume 2567.0(3)
_computing_structure_refinement 'SHELXL-97 (Sheldrick, 1997)'
_computing_structure_solution 'SHELXS-97 (Sheldrick, 1990)'
_diffrn_ambient_temperature 150(2)
_diffrn_measured_fraction_theta_full 0.938
_diffrn_measured_fraction_theta_max 0.938
_diffrn_radiation_monochromator graphite
_diffrn_radiation_source 'fine-focus sealed tube'
_diffrn_radiation_type MoK\a
_diffrn_radiation_wavelength 0.71070
_diffrn_reflns_av_R_equivalents 0.0209
_diffrn_reflns_av_sigmaI/netI 0.0448
_diffrn_reflns_limit_h_max 19
_diffrn_reflns_limit_h_min -22
_diffrn_reflns_limit_k_max 10
_diffrn_reflns_limit_k_min -10
_diffrn_reflns_limit_l_max 26
_diffrn_reflns_limit_l_min -24
_diffrn_reflns_number 14000
_diffrn_reflns_theta_full 27.50
_diffrn_reflns_theta_max 27.50
_diffrn_reflns_theta_min 5.18
_exptl_absorpt_coefficient_mu 0.079
_exptl_absorpt_correction_T_max 0.9805
_exptl_absorpt_correction_T_min 0.9690
_exptl_crystal_density_diffrn 1.285
_exptl_crystal_density_method 'not measured'
_exptl_crystal_F_000 1048
_exptl_crystal_size_max 0.40
_exptl_crystal_size_mid 0.40
_exptl_crystal_size_min 0.25
_refine_diff_density_max 0.294
_refine_diff_density_min -0.299
_refine_diff_density_rms 0.066
_refine_ls_extinction_method none
_refine_ls_goodness_of_fit_ref 1.151
_refine_ls_hydrogen_treatment mixed
_refine_ls_matrix_type full
_refine_ls_number_parameters 346
_refine_ls_number_reflns 5527
_refine_ls_number_restraints 0
_refine_ls_restrained_S_all 1.151
_refine_ls_R_factor_all 0.0551
_refine_ls_R_factor_gt 0.0530
_refine_ls_shift/su_max 0.000
_refine_ls_shift/su_mean 0.000
_refine_ls_structure_factor_coef Fsqd
_refine_ls_weighting_details 'calc w=1/[\s^2^(Fo^2^)+(0.0909P)^2^+0.6270P] where P=(Fo^2^+2Fc^2^)/3'
_refine_ls_weighting_scheme calc
_refine_ls_wR_factor_gt 0.1574
_refine_ls_wR_factor_ref 0.1596
_reflns_number_gt 5297
_reflns_number_total 5527
_reflns_threshold_expression >2sigma(I)
_cod_data_source_file jo5b01409_si_006.cif
_cod_data_source_block crystalclear
_cod_depositor_comments 'Adding full bibliography for 4031360--4031361.cif.'
_cod_database_code 4031360

loop_
_symmetry_equiv_pos_as_xyz
'x, y, z'
'-x+1/2, y+1/2, -z'
'-x, -y, -z'
'x-1/2, -y-1/2, z'

loop_
_atom_site_label
_atom_site_type_symbol
_atom_site_fract_x
_atom_site_fract_y
_atom_site_fract_z
_atom_site_U_iso_or_equiv
_atom_site_adp_type
_atom_site_occupancy
_atom_site_symmetry_multiplicity
_atom_site_calc_flag
_atom_site_refinement_flags
N1 N 0.11177(8) 0.45934(15) 0.13495(6) 0.0212(3) Uani 1 1 d .
C1 C 0.13014(9) 0.35939(17) 0.19182(7) 0.0193(3) Uani 1 1 d .
C2 C 0.17319(9) 0.20567(17) 0.19762(7) 0.0208(3) Uani 1 1 d .
H1 H 0.1861 0.1358 0.2377 0.025 Uiso 1 1 calc R
C3 C 0.19712(9) 0.15592(17) 0.14335(7) 0.0190(3) Uani 1 1 d .
N2 N 0.17969(8) 0.25609(15) 0.08706(6) 0.0227(3) Uani 1 1 d .
C4 C 0.13905(9) 0.40154(18) 0.08746(7) 0.0219(3) Uani 1 1 d .
O1 O 0.12460(8) 0.49694(14) 0.02997(6) 0.0298(3) Uani 1 1 d .
C5 C 0.08297(12) 0.6584(2) 0.02678(9) 0.0318(4) Uani 1 1 d .
H2 H 0.0293 0.6398 0.0325 0.048 Uiso 1 1 calc R
H3 H 0.0717 0.7123 -0.0184 0.048 Uiso 1 1 calc R
H4 H 0.1196 0.7331 0.0640 0.048 Uiso 1 1 calc R
C6 C 0.24184(9) -0.00690(17) 0.14404(7) 0.0196(3) Uani 1 1 d .
C7 C 0.27168(9) -0.04069(18) 0.09063(7) 0.0220(3) Uani 1 1 d .
H5 H 0.2636 0.0433 0.0557 0.026 Uiso 1 1 calc R
C8 C 0.31224(9) -0.19166(18) 0.08752(8) 0.0231(3) Uani 1 1 d .
H6 H 0.3308 -0.2130 0.0507 0.028 Uiso 1 1 calc R
C9 C 0.32509(9) -0.31160(17) 0.14016(7) 0.0206(3) Uani 1 1 d .
N3 N 0.36489(8) -0.46932(15) 0.15033(7) 0.0236(3) Uani 1 1 d .
C10 C 0.36517(9) -0.54012(18) 0.21140(8) 0.0211(3) Uani 1 1 d .
C11 C 0.40023(10) -0.69417(19) 0.24388(8) 0.0267(3) Uani 1 1 d .
H7 H 0.4292 -0.7689 0.2245 0.032 Uiso 1 1 calc R
C12 C 0.39114(10) -0.73355(19) 0.30536(8) 0.0279(3) Uani 1 1 d .
H8 H 0.4144 -0.8374 0.3285 0.033 Uiso 1 1 calc R
C13 C 0.34845(9) -0.62412(19) 0.33438(8) 0.0255(3) Uani 1 1 d .
H9 H 0.3431 -0.6550 0.3766 0.031 Uiso 1 1 calc R
C14 C 0.31390(9) -0.47133(18) 0.30201(7) 0.0215(3) Uani 1 1 d .
H10 H 0.2848 -0.3978 0.3217 0.026 Uiso 1 1 calc R
C15 C 0.32250(8) -0.42727(16) 0.24033(7) 0.0188(3) Uani 1 1 d .
C16 C 0.29702(9) -0.28054(17) 0.19458(7) 0.0187(3) Uani 1 1 d .
C17 C 0.25463(9) -0.12933(17) 0.19598(7) 0.0195(3) Uani 1 1 d .
H11 H 0.2345 -0.1095 0.2320 0.023 Uiso 1 1 calc R
C18 C 0.39902(11) -0.54856(19) 0.10331(8) 0.0273(3) Uani 1 1 d .
H12 H 0.3579 -0.5340 0.0549 0.033 Uiso 1 1 calc R
H13 H 0.4062 -0.6727 0.1131 0.033 Uiso 1 1 calc R
C19 C 0.48314(13) -0.4730(3) 0.11017(12) 0.0447(5) Uani 1 1 d .
H14 H 0.4759 -0.3512 0.0983 0.067 Uiso 1 1 calc R
H15 H 0.5042 -0.5324 0.0786 0.067 Uiso 1 1 calc R
H16 H 0.5240 -0.4864 0.1581 0.067 Uiso 1 1 calc R
C20 C 0.10362(9) 0.42621(17) 0.24698(7) 0.0193(3) Uani 1 1 d .
C21 C 0.04692(9) 0.56564(18) 0.23233(8) 0.0237(3) Uani 1 1 d .
H17 H 0.0238 0.6094 0.1863 0.028 Uiso 1 1 calc R
C22 C 0.02378(9) 0.64087(18) 0.28246(8) 0.0250(3) Uani 1 1 d .
H18 H -0.0151 0.7336 0.2715 0.030 Uiso 1 1 calc R
C23 C 0.05977(9) 0.57536(17) 0.34997(7) 0.0197(3) Uani 1 1 d .
N4 N 0.04967(7) 0.62894(15) 0.40952(6) 0.0213(3) Uani 1 1 d .
C24 C 0.10194(8) 0.52991(17) 0.46489(7) 0.0190(3) Uani 1 1 d .
C25 C 0.11521(9) 0.54113(18) 0.53482(8) 0.0234(3) Uani 1 1 d .
H19 H 0.0855 0.6221 0.5510 0.028 Uiso 1 1 calc R
C26 C 0.17385(10) 0.4290(2) 0.58033(8) 0.0267(3) Uani 1 1 d .
H20 H 0.1850 0.4352 0.6286 0.032 Uiso 1 1 calc R
C27 C 0.21679(10) 0.3074(2) 0.55670(8) 0.0269(3) Uani 1 1 d .
H21 H 0.2565 0.2330 0.5891 0.032 Uiso 1 1 calc R
C28 C 0.20217(9) 0.29409(18) 0.48684(8) 0.0224(3) Uani 1 1 d .
H22 H 0.2307 0.2101 0.4710 0.027 Uiso 1 1 calc R
C29 C 0.14445(8) 0.40686(17) 0.43991(7) 0.0183(3) Uani 1 1 d .
C30 C 0.11666(8) 0.43537(16) 0.36614(7) 0.0181(3) Uani 1 1 d .
C31 C 0.13754(8) 0.35958(16) 0.31428(7) 0.0186(3) Uani 1 1 d .
H23 H 0.1745 0.2636 0.3246 0.022 Uiso 1 1 calc R
C32 C 0.00619(9) 0.78492(18) 0.41620(8) 0.0255(3) Uani 1 1 d .
H24 H -0.0162 0.7683 0.4531 0.031 Uiso 1 1 calc R
H25 H -0.0426 0.8059 0.3720 0.031 Uiso 1 1 calc R
C33 C 0.06381(12) 0.9409(2) 0.43373(11) 0.0391(4) Uani 1 1 d .
H26 H 0.1123 0.9209 0.4775 0.059 Uiso 1 1 calc R
H27 H 0.0321 1.0410 0.4386 0.059 Uiso 1 1 calc R
H28 H 0.0842 0.9611 0.3964 0.059 Uiso 1 1 calc R

loop_
_atom_site_aniso_label
_atom_site_aniso_U_11
_atom_site_aniso_U_22
_atom_site_aniso_U_33
_atom_site_aniso_U_23
_atom_site_aniso_U_13
_atom_site_aniso_U_12
N1 0.0253(6) 0.0202(6) 0.0191(6) 0.0020(4) 0.0095(5) 0.0008(4)
C1 0.0208(6) 0.0187(6) 0.0184(7) -0.0003(5) 0.0076(5) -0.0021(5)
C2 0.0276(7) 0.0190(6) 0.0171(7) 0.0019(5) 0.0101(5) 0.0015(5)
C3 0.0213(6) 0.0182(6) 0.0177(7) -0.0011(5) 0.0075(5) -0.0017(5)
N2 0.0294(6) 0.0210(6) 0.0199(6) 0.0018(4) 0.0118(5) 0.0019(5)
C4 0.0269(7) 0.0210(6) 0.0187(7) 0.0021(5) 0.0096(5) -0.0008(5)
O1 0.0449(7) 0.0258(6) 0.0242(6) 0.0088(4) 0.0193(5) 0.0085(5)
C5 0.0451(9) 0.0229(7) 0.0308(9) 0.0102(6) 0.0185(7) 0.0069(6)
C6 0.0234(7) 0.0183(6) 0.0182(7) -0.0024(5) 0.0092(5) -0.0008(5)
C7 0.0271(7) 0.0227(7) 0.0176(7) 0.0009(5) 0.0103(5) -0.0014(5)
C8 0.0283(7) 0.0250(7) 0.0198(7) -0.0017(5) 0.0135(6) -0.0004(5)
C9 0.0227(7) 0.0192(6) 0.0219(7) -0.0040(5) 0.0106(5) -0.0008(5)
N3 0.0305(7) 0.0209(6) 0.0240(7) -0.0016(4) 0.0154(5) 0.0025(5)
C10 0.0218(7) 0.0213(6) 0.0223(7) -0.0026(5) 0.0107(5) -0.0011(5)
C11 0.0268(7) 0.0227(7) 0.0328(8) -0.0008(6) 0.0138(6) 0.0041(6)
C12 0.0267(7) 0.0230(7) 0.0330(9) 0.0062(6) 0.0105(6) 0.0044(5)
C13 0.0267(7) 0.0269(7) 0.0226(8) 0.0040(5) 0.0092(6) -0.0004(6)
C14 0.0231(7) 0.0214(6) 0.0204(7) -0.0003(5) 0.0089(5) -0.0012(5)
C15 0.0189(6) 0.0172(6) 0.0204(7) -0.0028(5) 0.0075(5) -0.0023(5)
C16 0.0208(6) 0.0185(6) 0.0181(7) -0.0025(5) 0.0089(5) -0.0030(5)
C17 0.0239(6) 0.0187(6) 0.0180(7) -0.0024(5) 0.0104(5) -0.0007(5)
C18 0.0351(8) 0.0251(7) 0.0273(8) -0.0062(5) 0.0181(6) 0.0017(6)
C19 0.0404(10) 0.0442(10) 0.0618(13) -0.0143(9) 0.0333(10) -0.0022(8)
C20 0.0208(6) 0.0190(6) 0.0191(7) -0.0005(5) 0.0087(5) -0.0001(5)
C21 0.0264(7) 0.0238(7) 0.0193(7) 0.0038(5) 0.0070(5) 0.0052(5)
C22 0.0254(7) 0.0226(7) 0.0261(8) 0.0025(5) 0.0087(6) 0.0086(5)
C23 0.0192(6) 0.0183(6) 0.0225(7) -0.0025(5) 0.0089(5) 0.0003(5)
N4 0.0228(6) 0.0197(6) 0.0221(6) -0.0019(4) 0.0094(5) 0.0041(4)
C24 0.0187(6) 0.0180(6) 0.0217(7) -0.0017(5) 0.0092(5) -0.0021(5)
C25 0.0253(7) 0.0239(7) 0.0251(8) -0.0057(5) 0.0142(6) -0.0039(5)
C26 0.0297(8) 0.0336(8) 0.0188(8) -0.0008(5) 0.0115(6) -0.0047(6)
C27 0.0264(7) 0.0316(8) 0.0227(8) 0.0064(6) 0.0095(6) 0.0024(6)
C28 0.0228(7) 0.0232(7) 0.0236(8) 0.0022(5) 0.0117(6) 0.0011(5)
C29 0.0191(6) 0.0186(6) 0.0189(7) -0.0016(5) 0.0094(5) -0.0025(5)
C30 0.0174(6) 0.0159(6) 0.0219(7) 0.0001(5) 0.0084(5) -0.0011(5)
C31 0.0200(6) 0.0165(6) 0.0213(7) 0.0010(5) 0.0102(5) 0.0015(5)
C32 0.0231(7) 0.0226(7) 0.0319(8) -0.0050(5) 0.0116(6) 0.0046(5)
C33 0.0384(9) 0.0215(8) 0.0580(12) -0.0031(7) 0.0191(8) 0.0026(6)

loop_
_atom_type_symbol
_atom_type_description
_atom_type_scat_dispersion_real
_atom_type_scat_dispersion_imag
_atom_type_scat_source
C C 0.0033 0.0016 'International Tables Vol C Tables 4.2.6.8 and 6.1.1.4'
H H 0.0000 0.0000 'International Tables Vol C Tables 4.2.6.8 and 6.1.1.4'
N N 0.0061 0.0033 'International Tables Vol C Tables 4.2.6.8 and 6.1.1.4'
O O 0.0106 0.0060 'International Tables Vol C Tables 4.2.6.8 and 6.1.1.4'

loop_
_geom_angle_atom_site_label_1
_geom_angle_atom_site_label_2
_geom_angle_atom_site_label_3
_geom_angle
C4 N1 C1 115.33(12)
N1 C1 C2 120.87(12)
N1 C1 C20 116.02(12)
C2 C1 C20 123.09(12)
C1 C2 C3 118.66(12)
C1 C2 H1 120.7
C3 C2 H1 120.7
N2 C3 C2 120.54(12)
N2 C3 C6 116.70(12)
C2 C3 C6 122.76(12)
C4 N2 C3 115.61(12)
N1 C4 N2 128.95(13)
N1 C4 O1 118.50(13)
N2 C4 O1 112.54(12)
C4 O1 C5 116.38(12)
O1 C5 H2 109.5
O1 C5 H3 109.5
H2 C5 H3 109.5
O1 C5 H4 109.5
H2 C5 H4 109.5
H3 C5 H4 109.5
C17 C6 C7 118.99(12)
C17 C6 C3 121.50(12)
C7 C6 C3 119.51(12)
C8 C7 C6 122.30(13)
C8 C7 H5 118.9
C6 C7 H5 118.9
C7 C8 C9 117.86(13)
C7 C8 H6 121.1
C9 C8 H6 121.1
N3 C9 C8 129.70(13)
N3 C9 C16 109.18(12)
C8 C9 C16 121.11(12)
C9 N3 C10 108.94(11)
C9 N3 C18 125.14(12)
C10 N3 C18 125.91(12)
N3 C10 C11 129.66(13)
N3 C10 C15 108.71(12)
C11 C10 C15 121.63(14)
C12 C11 C10 117.43(14)
C12 C11 H7 121.3
C10 C11 H7 121.3
C11 C12 C13 121.69(14)
C11 C12 H8 119.2
C13 C12 H8 119.2
C14 C13 C12 120.66(14)
C14 C13 H9 119.7
C12 C13 H9 119.7
C13 C14 C15 119.09(13)
C13 C14 H10 120.5
C15 C14 H10 120.5
C14 C15 C10 119.50(13)
C14 C15 C16 133.85(13)
C10 C15 C16 106.65(12)
C17 C16 C9 120.18(12)
C17 C16 C15 133.33(12)
C9 C16 C15 106.49(12)
C16 C17 C6 119.54(12)
C16 C17 H11 120.2
C6 C17 H11 120.2
N3 C18 C19 112.47(13)
N3 C18 H12 109.1
C19 C18 H12 109.1
N3 C18 H13 109.1
C19 C18 H13 109.1
H12 C18 H13 107.8
C18 C19 H14 109.5
C18 C19 H15 109.5
H14 C19 H15 109.5
C18 C19 H16 109.5
H14 C19 H16 109.5
H15 C19 H16 109.5
C31 C20 C21 119.40(13)
C31 C20 C1 120.98(12)
C21 C20 C1 119.52(12)
C22 C21 C20 122.46(13)
C22 C21 H17 118.8
C20 C21 H17 118.8
C21 C22 C23 117.51(13)
C21 C22 H18 121.2
C23 C22 H18 121.2
N4 C23 C22 129.36(13)
N4 C23 C30 109.37(12)
C22 C23 C30 121.26(13)
C23 N4 C24 108.32(11)
C23 N4 C32 125.56(12)
C24 N4 C32 124.93(12)
C25 C24 N4 128.98(13)
C25 C24 C29 121.84(13)
N4 C24 C29 109.18(12)
C24 C25 C26 117.35(13)
C24 C25 H19 121.3
C26 C25 H19 121.3
C25 C26 C27 121.62(14)
C25 C26 H20 119.2
C27 C26 H20 119.2
C28 C27 C26 120.92(14)
C28 C27 H21 119.5
C26 C27 H21 119.5
C27 C28 C29 118.76(13)
C27 C28 H22 120.6
C29 C28 H22 120.6
C28 C29 C24 119.49(13)
C28 C29 C30 134.14(13)
C24 C29 C30 106.34(12)
C31 C30 C23 120.05(12)
C31 C30 C29 133.15(12)
C23 C30 C29 106.74(12)
C30 C31 C20 119.29(12)
C30 C31 H23 120.4
C20 C31 H23 120.4
N4 C32 C33 112.74(12)
N4 C32 H24 109.0
C33 C32 H24 109.0
N4 C32 H25 109.0
C33 C32 H25 109.0
H24 C32 H25 107.8
C32 C33 H26 109.5
C32 C33 H27 109.5
H26 C33 H27 109.5
C32 C33 H28 109.5
H26 C33 H28 109.5
H27 C33 H28 109.5

loop_
_geom_bond_atom_site_label_1
_geom_bond_atom_site_label_2
_geom_bond_distance
N1 C4 1.3245(19)
N1 C1 1.3518(17)
C1 C2 1.3895(19)
C1 C20 1.4829(19)
C2 C3 1.3972(19)
C2 H1 0.9500
C3 N2 1.3450(18)
C3 C6 1.4815(18)
N2 C4 1.3337(18)
C4 O1 1.3509(17)
O1 C5 1.4375(18)
C5 H2 0.9800
C5 H3 0.9800
C5 H4 0.9800
C6 C17 1.3976(19)
C6 C7 1.4153(19)
C7 C8 1.382(2)
C7 H5 0.9500
C8 C9 1.395(2)
C8 H6 0.9500
C9 N3 1.3843(17)
C9 C16 1.4112(18)
N3 C10 1.3860(19)
N3 C18 1.4565(18)
C10 C11 1.398(2)
C10 C15 1.4177(19)
C11 C12 1.383(2)
C11 H7 0.9500
C12 C13 1.403(2)
C12 H8 0.9500
C13 C14 1.387(2)
C13 H9 0.9500
C14 C15 1.392(2)
C14 H10 0.9500
C15 C16 1.4475(18)
C16 C17 1.3922(18)
C17 H11 0.9500
C18 C19 1.508(2)
C18 H12 0.9900
C18 H13 0.9900
C19 H14 0.9800
C19 H15 0.9800
C19 H16 0.9800
C20 C31 1.3959(19)
C20 C21 1.4110(19)
C21 C22 1.382(2)
C21 H17 0.9500
C22 C23 1.398(2)
C22 H18 0.9500
C23 N4 1.3816(18)
C23 C30 1.4153(18)
N4 C24 1.3912(18)
N4 C32 1.4618(17)
C24 C25 1.389(2)
C24 C29 1.4188(18)
C25 C26 1.393(2)
C25 H19 0.9500
C26 C27 1.401(2)
C26 H20 0.9500
C27 C28 1.383(2)
C27 H21 0.9500
C28 C29 1.4012(19)
C28 H22 0.9500
C29 C30 1.4411(19)
C30 C31 1.3934(19)
C31 H23 0.9500
C32 C33 1.520(2)
C32 H24 0.9900
C32 H25 0.9900
C33 H26 0.9800
C33 H27 0.9800
C33 H28 0.9800

loop_
_geom_torsion_atom_site_label_1
_geom_torsion_atom_site_label_2
_geom_torsion_atom_site_label_3
_geom_torsion_atom_site_label_4
_geom_torsion
C4 N1 C1 C2 -1.30(19)
C4 N1 C1 C20 177.22(12)
N1 C1 C2 C3 -0.1(2)
C20 C1 C2 C3 -178.52(13)
C1 C2 C3 N2 0.8(2)
C1 C2 C3 C6 -178.90(12)
C2 C3 N2 C4 -0.1(2)
C6 C3 N2 C4 179.68(12)
C1 N1 C4 N2 2.3(2)
C1 N1 C4 O1 -178.52(12)
C3 N2 C4 N1 -1.7(2)
C3 N2 C4 O1 179.15(12)
N1 C4 O1 C5 2.3(2)
N2 C4 O1 C5 -178.44(13)
N2 C3 C6 C17 -172.69(13)
C2 C3 C6 C17 7.0(2)
N2 C3 C6 C7 6.66(19)
C2 C3 C6 C7 -173.62(13)
C17 C6 C7 C8 0.8(2)
C3 C6 C7 C8 -178.58(13)
C6 C7 C8 C9 -1.3(2)
C7 C8 C9 N3 -178.55(14)
C7 C8 C9 C16 0.5(2)
C8 C9 N3 C10 177.69(14)
C16 C9 N3 C10 -1.44(16)
C8 C9 N3 C18 -3.6(2)
C16 C9 N3 C18 177.29(13)
C9 N3 C10 C11 -177.85(15)
C18 N3 C10 C11 3.4(2)
C9 N3 C10 C15 1.57(16)
C18 N3 C10 C15 -177.15(13)
N3 C10 C11 C12 179.89(15)
C15 C10 C11 C12 0.5(2)
C10 C11 C12 C13 0.1(2)
C11 C12 C13 C14 -0.2(2)
C12 C13 C14 C15 -0.3(2)
C13 C14 C15 C10 0.9(2)
C13 C14 C15 C16 -178.33(14)
N3 C10 C15 C14 179.51(12)
C11 C10 C15 C14 -1.0(2)
N3 C10 C15 C16 -1.08(15)
C11 C10 C15 C16 178.39(13)
N3 C9 C16 C17 -179.86(12)
C8 C9 C16 C17 0.9(2)
N3 C9 C16 C15 0.74(15)
C8 C9 C16 C15 -178.47(13)
C14 C15 C16 C17 0.2(3)
C10 C15 C16 C17 -179.08(14)
C14 C15 C16 C9 179.50(15)
C10 C15 C16 C9 0.21(15)
C9 C16 C17 C6 -1.5(2)
C15 C16 C17 C6 177.71(14)
C7 C6 C17 C16 0.7(2)
C3 C6 C17 C16 -179.98(12)
C9 N3 C18 C19 77.7(2)
C10 N3 C18 C19 -103.77(18)
N1 C1 C20 C31 -163.13(12)
C2 C1 C20 C31 15.4(2)
N1 C1 C20 C21 13.24(19)
C2 C1 C20 C21 -168.28(13)
C31 C20 C21 C22 0.5(2)
C1 C20 C21 C22 -175.89(13)
C20 C21 C22 C23 0.9(2)
C21 C22 C23 N4 178.00(14)
C21 C22 C23 C30 -1.1(2)
C22 C23 N4 C24 -176.79(14)
C30 C23 N4 C24 2.35(15)
C22 C23 N4 C32 -8.8(2)
C30 C23 N4 C32 170.38(12)
C23 N4 C24 C25 177.54(14)
C32 N4 C24 C25 9.4(2)
C23 N4 C24 C29 -1.81(15)
C32 N4 C24 C29 -169.94(12)
N4 C24 C25 C26 -177.74(13)
C29 C24 C25 C26 1.5(2)
C24 C25 C26 C27 -1.1(2)
C25 C26 C27 C28 -0.2(2)
C26 C27 C28 C29 1.1(2)
C27 C28 C29 C24 -0.7(2)
C27 C28 C29 C30 176.87(15)
C25 C24 C29 C28 -0.6(2)
N4 C24 C29 C28 178.77(12)
C25 C24 C29 C30 -178.82(12)
N4 C24 C29 C30 0.58(15)
N4 C23 C30 C31 -179.49(12)
C22 C23 C30 C31 -0.3(2)
N4 C23 C30 C29 -1.96(15)
C22 C23 C30 C29 177.26(13)
C28 C29 C30 C31 0.1(3)
C24 C29 C30 C31 177.89(14)
C28 C29 C30 C23 -176.97(15)
C24 C29 C30 C23 0.83(14)
C23 C30 C31 C20 1.7(2)
C29 C30 C31 C20 -175.00(14)
C21 C20 C31 C30 -1.9(2)
C1 C20 C31 C30 174.50(12)
C23 N4 C32 C33 -85.54(18)
C24 N4 C32 C33 80.58(18)
